data_2242033
loop_
_publ_author_name
'Fischer, Andrei I.'
'Gurzhiy, Vladislav V.'
'Aleksandrova, Julia V.'
'Pakina, Maria I.'

_publ_section_title
;
 Crystal structure of a Co^II^ coordination polymer:
 <i>catena</i>-poly[[\m-aqua-bis(\m-2-methylpropanoato)-\k^2^<i>O</i>:<i>O</i>';\k^2^<i>O</i>:<i>O</i>-cobalt(II)]
 monohydrate]
;
_journal_coeditor_code ZS2371
_journal_issue 3
_journal_name_full 'Acta Crystallographica Section E'
_journal_page_first 318
_journal_page_last 321
_journal_paper_doi 10.1107/S2056989017001360
_journal_volume 73
_journal_year 2017
_chemical_formula_iupac '[Co (C4 H7 O2)2 (H2 O)], H2 O'
_chemical_formula_moiety 'C8 H16 Co O5, H2 O'
_chemical_formula_sum 'C8 H18 Co O6'
_chemical_formula_weight 269.15
_chemical_name_common 'cobalt(II) isobutyrate dihydrate'
_chemical_name_systematic
'<i>catena</i>-Poly[[\m-aqua-bis(\m-2-methylpropanoato)-\k^2^<i>O</i>:<i>O</i>';\k^2^<i>O</i>:<i>O</i>-cobalt(II)] monohydrate]'
_space_group_crystal_system monoclinic
_space_group_IT_number 14
_space_group_name_Hall '-P 2ybc'
_space_group_name_H-M_alt 'P 1 21/c 1'
_symmetry_space_group_name_Hall '-P 2ybc'
_symmetry_space_group_name_H-M 'P 1 21/c 1'
_atom_sites_solution_hydrogens mixed
_atom_sites_solution_primary direct
_cell_angle_alpha 90
_cell_angle_beta 109.540(2)
_cell_angle_gamma 90
_cell_formula_units_Z 4
_cell_length_a 11.9999(4)
_cell_length_b 6.3815(2)
_cell_length_c 16.1374(6)
_cell_measurement_reflns_used 9959
_cell_measurement_temperature 100(2)
_cell_measurement_theta_max 49.60
_cell_measurement_theta_min 3.46
_cell_volume 1164.59(7)
_computing_cell_refinement
;
SAINT (Bruker, 2014)
;
_computing_data_collection
;
APEX2 (Bruker, 2014)
;
_computing_data_reduction
;
SAINT (Bruker, 2014)
;
_computing_molecular_graphics
;
DIAMOND (Brandenburg, 2012)
;
_computing_publication_material
;
<i>OLEX2</i> (Dolomanov <i>et al.</i>,  2009)
;
_computing_structure_refinement
;
SHELXL2012 (Sheldrick, 2015)
;
_computing_structure_solution
;
SHELXS97 (Sheldrick, 2008)
;
_diffrn_ambient_temperature 100(2)
_diffrn_measured_fraction_theta_full 0.980
_diffrn_measured_fraction_theta_max 0.992
_diffrn_measurement_device_type 'Bruker APEXII CCD'
_diffrn_measurement_method '\f and \w scans'
_diffrn_radiation_monochromator graphite
_diffrn_radiation_type MoK\a
_diffrn_radiation_wavelength 0.71073
_diffrn_reflns_av_R_equivalents 0.0698
_diffrn_reflns_limit_h_max 19
_diffrn_reflns_limit_h_min -17
_diffrn_reflns_limit_k_max 4
_diffrn_reflns_limit_k_min -10
_diffrn_reflns_limit_l_max 26
_diffrn_reflns_limit_l_min -26
_diffrn_reflns_number 25308
_diffrn_reflns_theta_full 25.242
_diffrn_reflns_theta_max 34.997
_diffrn_reflns_theta_min 3.462
_diffrn_standards_number 0
_exptl_absorpt_coefficient_mu 1.480
_exptl_absorpt_correction_T_max 0.4166
_exptl_absorpt_correction_T_min 0.3040
_exptl_absorpt_correction_type multi-scan
_exptl_absorpt_process_details
;
(SADABS; Bruker, 2014)
;
_exptl_crystal_colour red
_exptl_crystal_density_diffrn 1.535
_exptl_crystal_density_method 'not measured'
_exptl_crystal_description prism
_exptl_crystal_F_000 564
_exptl_crystal_size_max 0.35
_exptl_crystal_size_mid 0.15
_exptl_crystal_size_min 0.1
_refine_diff_density_max 1.245
_refine_diff_density_min -0.507
_refine_ls_extinction_method none
_refine_ls_goodness_of_fit_ref 1.028
_refine_ls_hydrogen_treatment mixed
_refine_ls_matrix_type full
_refine_ls_number_parameters 152
_refine_ls_number_reflns 5082
_refine_ls_number_restraints 4
_refine_ls_restrained_S_all 1.030
_refine_ls_R_factor_all 0.0300
_refine_ls_R_factor_gt 0.0259
_refine_ls_shift/su_max_lt 0.001
_refine_ls_shift/su_mean 0.000
_refine_ls_structure_factor_coef Fsqd
_refine_ls_weighting_details 'w=1/[\s^2^(Fo^2^)+(0.0362P)^2^] where P=(Fo^2^+2Fc^2^)/3'
_refine_ls_weighting_scheme calc
_refine_ls_wR_factor_gt 0.0666
_refine_ls_wR_factor_ref 0.0680
_reflns_number_gt 4459
_reflns_number_total 5082
_reflns_threshold_expression 'I > 2\s(I)'
_cod_data_source_file zs2371sup1.cif
_cod_data_source_block I
_cod_database_code 2242033
_shelx_space_group_comment
;
The symmetry employed for this shelxl refinement is uniquely defined
by the following loop, which should always be used as a source of
symmetry information in preference to the above space-group names.
They are only intended as comments.
;

loop_
_space_group_symop_operation_xyz
'x, y, z'
'-x, y+1/2, -z+1/2'
'-x, -y, -z'
'x, -y-1/2, z-1/2'

loop_
_atom_site_type_symbol
_atom_site_label
_atom_site_fract_x
_atom_site_fract_y
_atom_site_fract_z
_atom_site_U_iso_or_equiv
_atom_site_adp_type
_atom_site_calc_flag
_atom_site_occupancy
Co Co1 0.49462(2) 0.68360(2) 0.24090(2) 0.00839(4) Uani d 1
O O1A 0.66165(5) 0.60756(10) 0.24434(4) 0.01230(11) Uani d 1
O O2A 0.67317(6) 0.26293(11) 0.27311(4) 0.01275(11) Uani d 1
O O1B 0.43294(5) 0.41595(10) 0.16212(4) 0.01065(11) Uani d 1
O O2B 0.34759(6) 0.20179(10) 0.05000(4) 0.01437(12) Uani d 1
O O1W 0.49903(6) 0.45171(10) 0.34088(4) 0.01116(11) Uani d 1
H H1W1 0.4417(17) 0.463(3) 0.3540(16) 0.017 Uiso d 1
H H1W2 0.5573(18) 0.505(3) 0.3843(15) 0.017 Uiso d 1
O O2W 0.29615(6) 0.39794(11) 0.37156(4) 0.01612(12) Uani d 1
H H2W1 0.2869(13) 0.290(2) 0.3380(10) 0.024 Uiso d 1
H H2W2 0.3027(13) 0.344(2) 0.4235(8) 0.024 Uiso d 1
C C1A 0.71817(7) 0.43527(13) 0.26448(5) 0.01045(14) Uani d 1
C C2A 0.85034(8) 0.44468(14) 0.28101(6) 0.01530(15) Uani d 1
H H2A 0.8621 0.5188 0.2314 0.018 Uiso calc 1
C C3A 0.90702(9) 0.2299(2) 0.28691(9) 0.0292(2) Uani d 1
H H3A1 0.9021 0.1576 0.3377 0.044 Uiso calc 1
H H3A2 0.9885 0.2457 0.2917 0.044 Uiso calc 1
H H3A3 0.8663 0.1508 0.2350 0.044 Uiso calc 1
C C4A 0.90875(11) 0.5731(2) 0.36327(11) 0.0409(4) Uani d 1
H H4A1 0.8738 0.7102 0.3563 0.061 Uiso calc 1
H H4A2 0.9918 0.5855 0.3726 0.061 Uiso calc 1
H H4A3 0.8976 0.5050 0.4130 0.061 Uiso calc 1
C C1B 0.36124(7) 0.38036(14) 0.08390(5) 0.01115(14) Uani d 1
C C2B 0.29432(9) 0.56464(14) 0.03069(6) 0.01593(16) Uani d 1
H H2B 0.2944 0.6787 0.0714 0.019 Uiso calc 1
C C3B 0.16552(9) 0.50628(19) -0.02026(7) 0.0238(2) Uani d 1
H H3B1 0.1637 0.3970 -0.0616 0.036 Uiso calc 1
H H3B2 0.1245 0.6271 -0.0512 0.036 Uiso calc 1
H H3B3 0.1278 0.4583 0.0201 0.036 Uiso calc 1
C C4B 0.35856(10) 0.64054(17) -0.03141(6) 0.02213(19) Uani d 1
H H4B1 0.4358 0.6907 0.0025 0.033 Uiso calc 1
H H4B2 0.3142 0.7519 -0.0676 0.033 Uiso calc 1
H H4B3 0.3660 0.5265 -0.0680 0.033 Uiso calc 1

loop_
_atom_site_aniso_label
_atom_site_aniso_U_11
_atom_site_aniso_U_22
_atom_site_aniso_U_33
_atom_site_aniso_U_12
_atom_site_aniso_U_13
_atom_site_aniso_U_23
Co1 0.00921(6) 0.00625(7) 0.00890(5) 0.00009(3) 0.00197(4) -0.00013(3)
O1A 0.0120(3) 0.0092(3) 0.0155(3) 0.0012(2) 0.0043(2) 0.0020(2)
O2A 0.0116(3) 0.0097(3) 0.0164(3) 0.0002(2) 0.0040(2) 0.0016(2)
O1B 0.0120(3) 0.0083(3) 0.0091(2) 0.00017(19) 0.00020(19) -0.00006(17)
O2B 0.0182(3) 0.0100(3) 0.0114(3) 0.0011(2) 0.0003(2) -0.00154(19)
O1W 0.0129(3) 0.0097(3) 0.0104(2) -0.0009(2) 0.0032(2) -0.00094(18)
O2W 0.0229(3) 0.0121(3) 0.0144(3) -0.0006(2) 0.0076(2) -0.0006(2)
C1A 0.0106(3) 0.0103(4) 0.0103(3) 0.0002(2) 0.0032(2) 0.0001(2)
C2A 0.0105(3) 0.0139(4) 0.0217(4) -0.0002(3) 0.0057(3) 0.0017(3)
C3A 0.0138(4) 0.0223(6) 0.0489(7) 0.0050(4) 0.0071(4) -0.0045(5)
C4A 0.0179(5) 0.0483(9) 0.0492(8) -0.0048(5) 0.0013(5) -0.0285(6)
C1B 0.0123(3) 0.0107(4) 0.0093(3) 0.0010(3) 0.0022(2) 0.0000(2)
C2B 0.0209(4) 0.0117(4) 0.0114(3) 0.0047(3) 0.0004(3) 0.0006(3)
C3B 0.0187(4) 0.0263(6) 0.0210(4) 0.0078(4) -0.0005(3) 0.0026(3)
C4B 0.0326(5) 0.0146(4) 0.0179(4) -0.0008(4) 0.0067(4) 0.0039(3)

loop_
_atom_type_symbol
_atom_type_description
_atom_type_scat_dispersion_real
_atom_type_scat_dispersion_imag
_atom_type_scat_source
C C 0.0033 0.0016 'International Tables Vol C Tables 4.2.6.8 and 6.1.1.4'
O O 0.0106 0.0060 'International Tables Vol C Tables 4.2.6.8 and 6.1.1.4'
Co Co 0.3494 0.9721 'International Tables Vol C Tables 4.2.6.8 and 6.1.1.4'
H H 0.0000 0.0000 'International Tables Vol C Tables 4.2.6.8 and 6.1.1.4'

loop_
_exptl_crystal_face_index_h
_exptl_crystal_face_index_k
_exptl_crystal_face_index_l
_exptl_crystal_face_perp_dist
1 0 0 0.075
-1 0 0 0.075
0 1 0 0.175
0 -1 0 0.175
0 0 1 0.050
0 0 -1 0.050

loop_
_geom_angle_atom_site_label_1
_geom_angle_atom_site_label_2
_geom_angle_atom_site_label_3
_geom_angle_site_symmetry_1
_geom_angle_site_symmetry_3
_geom_angle
_geom_angle_publ_flag
O1A Co1 O1B . . 88.13(3) y
O1A Co1 O1B . 2_655 89.41(3) y
O1A Co1 O1W . . 92.18(3) y
O1A Co1 O1W . 2_655 88.29(3) y
O2A Co1 O1A 2_655 . 175.30(3) y
O2A Co1 O1B 2_655 . 89.99(3) y
O2A Co1 O1B 2_655 2_655 93.14(3) y
O2A Co1 O1W 2_655 . 91.70(3) y
O2A Co1 O1W 2_655 2_655 88.33(3) y
O1B Co1 O1B . 2_655 170.29(2) y
O1B Co1 O1W . . 79.22(2) y
O1B Co1 O1W 2_655 . 91.49(2) y
O1B Co1 O1W . 2_655 110.31(2) y
O1B Co1 O1W 2_655 2_655 78.99(2) y
O1W Co1 O1W . 2_655 170.46(2) y
C1A O1A Co1 . . 130.11(6) ?
C1A O2A Co1 . 2_645 131.28(6) ?
Co1 O1B Co1 . 2_645 98.44(2) ?
C1B O1B Co1 . . 135.89(6) ?
C1B O1B Co1 . 2_645 125.09(6) ?
Co1 O1W Co1 . 2_645 94.70(2) ?
Co1 O1W H1W1 . . 109.1(16) ?
Co1 O1W H1W1 2_645 . 116.6(14) ?
Co1 O1W H1W2 . . 98.2(15) ?
Co1 O1W H1W2 2_645 . 127.6(14) ?
H1W1 O1W H1W2 . . 106(2) ?
H2W1 O2W H2W2 . . 103.8(14) ?
O2A C1A O1A . . 124.94(8) ?
O2A C1A C2A . . 118.59(7) ?
O1A C1A C2A . . 116.46(7) ?
C1A C2A H2A . . 107.6 ?
C3A C2A C1A . . 113.25(8) ?
C3A C2A H2A . . 107.6 ?
C4A C2A C1A . . 108.94(8) ?
C4A C2A H2A . . 107.6 ?
C4A C2A C3A . . 111.50(9) ?
C2A C3A H3A1 . . 109.5 ?
C2A C3A H3A2 . . 109.5 ?
C2A C3A H3A3 . . 109.5 ?
H3A1 C3A H3A2 . . 109.5 ?
H3A1 C3A H3A3 . . 109.5 ?
H3A2 C3A H3A3 . . 109.5 ?
C2A C4A H4A1 . . 109.5 ?
C2A C4A H4A2 . . 109.5 ?
C2A C4A H4A3 . . 109.5 ?
H4A1 C4A H4A2 . . 109.5 ?
H4A1 C4A H4A3 . . 109.5 ?
H4A2 C4A H4A3 . . 109.5 ?
O1B C1B C2B . . 118.13(8) ?
O2B C1B O1B . . 122.42(8) ?
O2B C1B C2B . . 119.42(7) ?
C1B C2B H2B . . 108.3 ?
C1B C2B C3B . . 111.27(8) ?
C1B C2B C4B . . 109.15(8) ?
C3B C2B H2B . . 108.3 ?
C4B C2B H2B . . 108.3 ?
C4B C2B C3B . . 111.30(8) ?
C2B C3B H3B1 . . 109.5 ?
C2B C3B H3B2 . . 109.5 ?
C2B C3B H3B3 . . 109.5 ?
H3B1 C3B H3B2 . . 109.5 ?
H3B1 C3B H3B3 . . 109.5 ?
H3B2 C3B H3B3 . . 109.5 ?
C2B C4B H4B1 . . 109.5 ?
C2B C4B H4B2 . . 109.5 ?
C2B C4B H4B3 . . 109.5 ?
H4B1 C4B H4B2 . . 109.5 ?
H4B1 C4B H4B3 . . 109.5 ?
H4B2 C4B H4B3 . . 109.5 ?

loop_
_geom_bond_atom_site_label_1
_geom_bond_atom_site_label_2
_geom_bond_site_symmetry_2
_geom_bond_distance
_geom_bond_publ_flag
Co1 O1A . 2.0449(6) y
Co1 O2A 2_655 2.0142(6) y
Co1 O1B . 2.1100(6) y
Co1 O1B 2_655 2.1198(6) y
Co1 O1W . 2.1768(6) y
Co1 O1W 2_655 2.1777(6) y
O1A C1A . 1.2755(10) ?
O2A C1A . 1.2533(10) ?
O1B C1B . 1.2878(9) ?
O2B C1B . 1.2510(11) ?
O1W H1W1 . 0.79(2) ?
O1W H1W2 . 0.88(2) ?
O2W H2W1 . 0.861(12) ?
O2W H2W2 . 0.884(11) ?
C1A C2A . 1.5191(12) ?
C2A H2A . 0.9800 ?
C2A C3A . 1.5187(15) ?
C2A C4A . 1.5176(16) ?
C3A H3A1 . 0.9600 ?
C3A H3A2 . 0.9600 ?
C3A H3A3 . 0.9600 ?
C4A H4A1 . 0.9600 ?
C4A H4A2 . 0.9600 ?
C4A H4A3 . 0.9600 ?
C1B C2B . 1.5179(12) ?
C2B H2B . 0.9800 ?
C2B C3B . 1.5340(14) ?
C2B C4B . 1.5329(14) ?
C3B H3B1 . 0.9600 ?
C3B H3B2 . 0.9600 ?
C3B H3B3 . 0.9600 ?
C4B H4B1 . 0.9600 ?
C4B H4B2 . 0.9600 ?
C4B H4B3 . 0.9600 ?

loop_
_geom_hbond_atom_site_label_D
_geom_hbond_atom_site_label_H
_geom_hbond_atom_site_label_A
_geom_hbond_site_symmetry_A
_geom_hbond_distance_DH
_geom_hbond_distance_HA
_geom_hbond_distance_DA
_geom_hbond_angle_DHA
_geom_hbond_publ_flag
O1W H1W1 O2W . 0.79(2) 1.907(19) 2.6638(10) 161(2) y
O1W H1W2 O2B 2_655 0.88(2) 1.79(2) 2.6206(9) 158(2) y
O2W H2W1 O1A 2_645 0.861(12) 2.012(13) 2.7967(9) 151.0(13) y
O2W H2W2 O2B 4_566 0.884(11) 1.952(12) 2.8087(9) 163.0(14) y
C2B H2B O2A 2_655 0.98 2.47 3.3094(11) 144 y

loop_
_geom_torsion_atom_site_label_1
_geom_torsion_atom_site_label_2
_geom_torsion_atom_site_label_3
_geom_torsion_atom_site_label_4
_geom_torsion_site_symmetry_1
_geom_torsion
Co1 O1A C1A C2A . -166.13(6)
Co1 O1A C1A O2A . 12.38(12)
O1A C1A C2A C3A . -168.74(8)
O1A C1A C2A C4A . 66.57(12)
O2A C1A C2A C3A . 12.65(12)
O2A C1A C2A C4A . -112.03(11)
Co1 O1B C1B O2B . 173.93(6)
Co1 O1B C1B O2B 2_645 -16.84(12)
Co1 O1B C1B C2B . -4.15(12)
Co1 O1B C1B C2B 2_645 165.09(6)
O1B C1B C2B C3B . -138.98(8)
O1B C1B C2B C4B . 97.80(9)
O2B C1B C2B C3B . 42.89(11)
O2B C1B C2B C4B . -80.33(10)
